data_1546791
loop_
_publ_author_name
'Nimthong-Rold\'an, Arunpatcha'
'Sripa, Paramee'
'Romyen, Monpariya'
'Wattanakanjana, Yupa'

_publ_section_title
;
 (Thiocyanato-\k<i>S</i>)tris(triphenylphosphane-\k<i>P</i>)silver(I)
;
_journal_coeditor_code TK4035
_journal_issue 8
_journal_name_full IUCrData
_journal_page_first x171185
_journal_paper_doi 10.1107/S2414314617011853
_journal_volume 2
_journal_year 2017
_chemical_formula_iupac '[Ag (N C S) (C18 H15 P)3]'
_chemical_formula_moiety 'C55 H45 Ag N P3 S'
_chemical_formula_sum 'C55 H45 Ag N P3 S'
_chemical_formula_weight 952.76
_chemical_name_systematic
;
(Thiocyanato-\k<i>S</i>)tris(triphenylphosphane-\k<i>P</i>)silver(I)
;
_space_group_crystal_system monoclinic
_space_group_IT_number 14
_space_group_name_Hall '-P 2yn'
_space_group_name_H-M_alt 'P 1 21/n 1'
_symmetry_space_group_name_Hall '-P 2yn'
_symmetry_space_group_name_H-M 'P 1 21/n 1'
_atom_sites_solution_hydrogens geom
_atom_sites_solution_primary direct
_atom_sites_solution_secondary difmap
_audit_creation_method SHELXL-2014/7
_cell_angle_alpha 90
_cell_angle_beta 94.711(2)
_cell_angle_gamma 90
_cell_formula_units_Z 4
_cell_length_a 18.1884(10)
_cell_length_b 13.5886(7)
_cell_length_c 18.3224(10)
_cell_measurement_reflns_used 9970
_cell_measurement_temperature 100(2)
_cell_measurement_theta_max 36.3202
_cell_measurement_theta_min 3.4408
_cell_volume 4513.2(4)
_computing_cell_refinement
;
SAINT (Bruker, 2016)
;
_computing_data_collection
;
APEX3 (Bruker, 2016)
;
_computing_data_reduction
;
SAINT (Bruker, 2016)
;
_computing_molecular_graphics
;
Mercury (Macrae <i>et al.</i>,  2008)
;
_computing_publication_material
;
publCIF (Westrip, 2010)
;
_computing_structure_refinement
;
SHELXL2014 (Sheldrick, 2015)
;
_computing_structure_solution
;
SHELXS97 (Sheldrick, 2008)
;
_diffrn_ambient_temperature 100(2)
_diffrn_measured_fraction_theta_full 0.989
_diffrn_measured_fraction_theta_max 0.838
_diffrn_measurement_device_type 'Bruker AXS D8 Quest CMOS'
_diffrn_measurement_method '\w and \fi scans'
_diffrn_radiation_monochromator 'Triumph curved graphite crystal'
_diffrn_radiation_type MoK\a
_diffrn_radiation_wavelength 0.71073
_diffrn_reflns_av_R_equivalents 0.0141
_diffrn_reflns_limit_h_max 30
_diffrn_reflns_limit_h_min -22
_diffrn_reflns_limit_k_max 21
_diffrn_reflns_limit_k_min -18
_diffrn_reflns_limit_l_max 17
_diffrn_reflns_limit_l_min -30
_diffrn_reflns_number 35349
_diffrn_reflns_theta_full 25.242
_diffrn_reflns_theta_max 36.371
_diffrn_reflns_theta_min 3.199
_exptl_absorpt_coefficient_mu 0.638
_exptl_absorpt_correction_T_max 0.7471
_exptl_absorpt_correction_T_min 0.6731
_exptl_absorpt_correction_type multi-scan
_exptl_absorpt_process_details
;
(APEX3; Bruker, 2016)
;
_exptl_crystal_colour colourless
_exptl_crystal_density_diffrn 1.402
_exptl_crystal_description block
_exptl_crystal_F_000 1960
_exptl_crystal_size_max 0.550
_exptl_crystal_size_mid 0.450
_exptl_crystal_size_min 0.400
_refine_diff_density_max 0.884
_refine_diff_density_min -0.949
_refine_ls_extinction_coef 0.000262
_refine_ls_extinction_expression Fc^*^=kFc[1+0.001xFc^2^\l^3^/sin(2\q)]^-1/4^
_refine_ls_extinction_method
;
SHELXL2014 (Sheldrick, 2015)
;
_refine_ls_goodness_of_fit_ref 1.063
_refine_ls_hydrogen_treatment constr
_refine_ls_matrix_type full
_refine_ls_number_parameters 597
_refine_ls_number_reflns 18408
_refine_ls_number_restraints 192
_refine_ls_restrained_S_all 1.061
_refine_ls_R_factor_all 0.0321
_refine_ls_R_factor_gt 0.0274
_refine_ls_shift/su_max 0.002
_refine_ls_shift/su_mean 0.000
_refine_ls_structure_factor_coef Fsqd
_refine_ls_weighting_details 'w=1/[\s^2^(Fo^2^)+(0.0152P)^2^+3.9007P] where P=(Fo^2^+2Fc^2^)/3'
_refine_ls_weighting_scheme calc
_refine_ls_wR_factor_gt 0.0646
_refine_ls_wR_factor_ref 0.0680
_reflns_number_gt 16598
_reflns_number_total 18408
_reflns_threshold_expression 'I > 2\s(I)'
_cod_data_source_file tk4035sup1.cif
_cod_data_source_block I
_cod_database_code 1546791
_shelx_space_group_comment
;
The symmetry employed for this shelxl refinement is uniquely defined
by the following loop, which should always be used as a source of
symmetry information in preference to the above space-group names.
They are only intended as comments.
;
_shelx_estimated_absorpt_t_min 0.720
_shelx_estimated_absorpt_t_max 0.784

loop_
_space_group_symop_operation_xyz
'x, y, z'
'-x+1/2, y+1/2, -z+1/2'
'-x, -y, -z'
'x-1/2, -y-1/2, z-1/2'

loop_
_atom_site_type_symbol
_atom_site_label
_atom_site_fract_x
_atom_site_fract_y
_atom_site_fract_z
_atom_site_U_iso_or_equiv
_atom_site_adp_type
_atom_site_calc_flag
_atom_site_occupancy
_atom_site_disorder_assembly
_atom_site_disorder_group
Ag Ag1 0.26601(2) 0.17828(2) 0.00411(2) 0.01458(2) Uani d 1 . .
S S1 0.32976(2) 0.25597(3) 0.12349(2) 0.02206(6) Uani d 1 . .
P P1 0.23375(2) 0.00665(2) 0.04613(2) 0.01421(5) Uani d 1 . .
P P2 0.15358(2) 0.30707(2) -0.00563(2) 0.01333(5) Uani d 1 . .
P P3 0.33118(2) 0.18985(2) -0.11004(2) 0.01245(5) Uani d 1 . .
N N1 0.47680(7) 0.29965(10) 0.09709(9) 0.0324(3) Uani d 1 . .
C C1 0.30071(6) -0.09262(8) 0.04243(6) 0.01542(18) Uani d 1 . .
C C2 0.33764(7) -0.10148(9) -0.02128(6) 0.01743(19) Uani d 1 . .
H H2 0.3274 -0.0562 -0.0603 0.021 Uiso calc 1 . .
C C3 0.38914(7) -0.17563(9) -0.02825(6) 0.01842(19) Uani d 1 . .
H H3 0.4137 -0.1810 -0.0719 0.022 Uiso calc 1 . .
C C4 0.40473(7) -0.24203(9) 0.02873(6) 0.0188(2) Uani d 1 . .
H H4 0.4401 -0.2927 0.0243 0.023 Uiso calc 1 . .
C C5 0.36828(7) -0.23374(9) 0.09211(6) 0.0204(2) Uani d 1 . .
H H5 0.3789 -0.2791 0.1310 0.024 Uiso calc 1 . .
C C6 0.31640(7) -0.15979(9) 0.09935(6) 0.0186(2) Uani d 1 . .
H H6 0.2917 -0.1550 0.1429 0.022 Uiso calc 1 . .
C C7 0.20648(6) -0.00109(8) 0.13949(6) 0.01578(18) Uani d 1 . .
C C8 0.25345(7) 0.04010(11) 0.19551(6) 0.0237(2) Uani d 1 . .
H H8 0.2986 0.0695 0.1844 0.028 Uiso calc 1 . .
C C9 0.23452(8) 0.03820(11) 0.26750(7) 0.0265(3) Uani d 1 . .
H H9 0.2669 0.0657 0.3054 0.032 Uiso calc 1 . .
C C10 0.16826(7) -0.00397(10) 0.28404(6) 0.0219(2) Uani d 1 . .
H H10 0.1549 -0.0043 0.3331 0.026 Uiso calc 1 . .
C C11 0.12191(7) -0.04540(10) 0.22893(7) 0.0228(2) Uani d 1 . .
H H11 0.0768 -0.0745 0.2403 0.027 Uiso calc 1 . .
C C12 0.14089(7) -0.04478(10) 0.15683(6) 0.0199(2) Uani d 1 . .
H H12 0.1090 -0.0743 0.1194 0.024 Uiso calc 1 . .
C C13 0.15535(7) -0.03948(9) -0.01221(6) 0.0184(2) Uani d 0.715(16) A 1
C C14 0.1448(3) -0.1397(3) -0.0261(3) 0.0286(7) Uani d 0.715(16) A 1
H H14 0.1771 -0.1868 -0.0023 0.034 Uiso calc 0.715(16) A 1
C C15 0.0864(3) -0.1706(4) -0.0751(3) 0.0370(8) Uani d 0.715(16) A 1
H H15 0.0794 -0.2387 -0.0849 0.044 Uiso calc 0.715(16) A 1
C C16 0.0392(3) -0.1035(5) -0.1090(4) 0.0366(10) Uani d 0.715(16) A 1
H H16 -0.0011 -0.1253 -0.1413 0.044 Uiso calc 0.715(16) A 1
C C17 0.0501(2) -0.0039(4) -0.0965(3) 0.0346(8) Uani d 0.715(16) A 1
H H17 0.0179 0.0428 -0.1210 0.041 Uiso calc 0.715(16) A 1
C C18 0.1081(2) 0.0278(3) -0.0481(3) 0.0255(6) Uani d 0.715(16) A 1
H H18 0.1153 0.0962 -0.0395 0.031 Uiso calc 0.715(16) A 1
C C13B 0.15535(7) -0.03948(9) -0.01221(6) 0.0184(2) Uani d 0.285(16) A 2
C C14B 0.1464(7) -0.1320(8) -0.0427(6) 0.0288(16) Uani d 0.285(16) A 2
H H14B 0.1828 -0.1812 -0.0321 0.035 Uiso calc 0.285(16) A 2
C C15B 0.0837(8) -0.1532(10) -0.0892(7) 0.0358(18) Uani d 0.285(16) A 2
H H15B 0.0774 -0.2174 -0.1093 0.043 Uiso calc 0.285(16) A 2
C C16B 0.0310(10) -0.0830(11) -0.1064(11) 0.0330(19) Uani d 0.285(16) A 2
H H16B -0.0104 -0.0978 -0.1396 0.040 Uiso calc 0.285(16) A 2
C C17B 0.0383(6) 0.0084(7) -0.0754(7) 0.0328(16) Uani d 0.285(16) A 2
H H17B 0.0011 0.0566 -0.0857 0.039 Uiso calc 0.285(16) A 2
C C18B 0.1000(6) 0.0306(8) -0.0291(7) 0.0275(15) Uani d 0.285(16) A 2
H H18B 0.1049 0.0945 -0.0083 0.033 Uiso calc 0.285(16) A 2
C C19 0.12105(6) 0.32699(9) 0.08470(6) 0.01555(18) Uani d 1 . .
C C20 0.13199(7) 0.25301(9) 0.13697(6) 0.01797(19) Uani d 1 . .
H H20 0.1558 0.1936 0.1250 0.022 Uiso calc 1 . .
C C21 0.10814(8) 0.26562(10) 0.20675(6) 0.0229(2) Uani d 1 . .
H H21 0.1158 0.2148 0.2421 0.027 Uiso calc 1 . .
C C22 0.07325(8) 0.35212(10) 0.22482(6) 0.0230(2) Uani d 1 . .
H H22 0.0567 0.3604 0.2723 0.028 Uiso calc 1 . .
C C23 0.06272(8) 0.42658(10) 0.17301(7) 0.0242(2) Uani d 1 . .
H H23 0.0390 0.4859 0.1851 0.029 Uiso calc 1 . .
C C24 0.08678(7) 0.41458(10) 0.10358(6) 0.0217(2) Uani d 1 . .
H H24 0.0799 0.4661 0.0687 0.026 Uiso calc 1 . .
C C25 0.06837(6) 0.29596(9) -0.06609(6) 0.01584(18) Uani d 1 . .
C C26 -0.00128(7) 0.32053(12) -0.04485(7) 0.0263(3) Uani d 1 . .
H H26 -0.0064 0.3422 0.0038 0.032 Uiso calc 1 . .
C C27 -0.06330(8) 0.31351(13) -0.09442(9) 0.0306(3) Uani d 1 . .
H H27 -0.1104 0.3306 -0.0793 0.037 Uiso calc 1 . .
C C28 -0.05700(7) 0.28185(10) -0.16557(8) 0.0242(2) Uani d 1 . .
H H28 -0.0994 0.2777 -0.1993 0.029 Uiso calc 1 . .
C C29 0.01187(7) 0.25637(10) -0.18700(7) 0.0220(2) Uani d 1 . .
H H29 0.0166 0.2343 -0.2356 0.026 Uiso calc 1 . .
C C30 0.07406(7) 0.26298(9) -0.13763(6) 0.0190(2) Uani d 1 . .
H H30 0.1209 0.2449 -0.1528 0.023 Uiso calc 1 . .
C C31 0.18532(6) 0.43102(9) -0.02609(6) 0.01644(18) Uani d 1 . .
C C32 0.16240(10) 0.48334(11) -0.08871(7) 0.0318(3) Uani d 1 . .
H H32 0.1271 0.4555 -0.1239 0.038 Uiso calc 1 . .
C C33 0.19094(12) 0.57683(12) -0.10029(8) 0.0415(4) Uani d 1 . .
H H33 0.1750 0.6124 -0.1434 0.050 Uiso calc 1 . .
C C34 0.24236(10) 0.61804(11) -0.04932(8) 0.0303(3) Uani d 1 . .
H H34 0.2619 0.6816 -0.0574 0.036 Uiso calc 1 . .
C C35 0.26504(8) 0.56624(10) 0.01329(8) 0.0256(2) Uani d 1 . .
H H35 0.2999 0.5946 0.0486 0.031 Uiso calc 1 . .
C C36 0.23721(7) 0.47303(10) 0.02494(7) 0.0219(2) Uani d 1 . .
H H36 0.2536 0.4376 0.0679 0.026 Uiso calc 1 . .
C C37 0.26260(6) 0.18834(9) -0.18794(6) 0.01470(17) Uani d 1 . .
C C38 0.21575(6) 0.10661(9) -0.19572(6) 0.0187(2) Uani d 1 . .
H H38 0.2210 0.0546 -0.1611 0.022 Uiso calc 1 . .
C C39 0.16174(7) 0.10095(10) -0.25368(7) 0.0220(2) Uani d 1 . .
H H39 0.1312 0.0443 -0.2593 0.026 Uiso calc 1 . .
C C40 0.15213(7) 0.17778(11) -0.30343(7) 0.0226(2) Uani d 1 . .
H H40 0.1150 0.1740 -0.3430 0.027 Uiso calc 1 . .
C C41 0.19707(7) 0.26011(10) -0.29506(6) 0.0220(2) Uani d 1 . .
H H41 0.1899 0.3133 -0.3285 0.026 Uiso calc 1 . .
C C42 0.25269(7) 0.26558(9) -0.23798(6) 0.01769(19) Uani d 1 . .
H H42 0.2837 0.3218 -0.2332 0.021 Uiso calc 1 . .
C C43 0.38650(6) 0.29955(8) -0.12092(6) 0.01403(17) Uani d 1 . .
C C44 0.38381(7) 0.37536(9) -0.07008(6) 0.01840(19) Uani d 1 . .
H H44 0.3519 0.3702 -0.0317 0.022 Uiso calc 1 . .
C C45 0.42769(7) 0.45866(10) -0.07527(7) 0.0228(2) Uani d 1 . .
H H45 0.4252 0.5105 -0.0408 0.027 Uiso calc 1 . .
C C46 0.47497(7) 0.46606(9) -0.13071(7) 0.0220(2) Uani d 1 . .
H H46 0.5054 0.5225 -0.1338 0.026 Uiso calc 1 . .
C C47 0.47766(7) 0.39092(9) -0.18164(7) 0.0210(2) Uani d 1 . .
H H47 0.5097 0.3963 -0.2198 0.025 Uiso calc 1 . .
C C48 0.43372(6) 0.30783(9) -0.17714(6) 0.01781(19) Uani d 1 . .
H H48 0.4358 0.2567 -0.2122 0.021 Uiso calc 1 . .
C C49 0.39554(6) 0.09351(8) -0.13276(5) 0.01357(17) Uani d 1 . .
C C50 0.45835(6) 0.08074(9) -0.08460(6) 0.01700(19) Uani d 1 . .
H H50 0.4652 0.1204 -0.0419 0.020 Uiso calc 1 . .
C C51 0.51089(7) 0.01063(9) -0.09859(7) 0.0194(2) Uani d 1 . .
H H51 0.5540 0.0037 -0.0661 0.023 Uiso calc 1 . .
C C52 0.50052(7) -0.04948(9) -0.16009(6) 0.0187(2) Uani d 1 . .
H H52 0.5363 -0.0977 -0.1696 0.022 Uiso calc 1 . .
C C53 0.43760(7) -0.03841(9) -0.20743(6) 0.0188(2) Uani d 1 . .
H H53 0.4299 -0.0801 -0.2490 0.023 Uiso calc 1 . .
C C54 0.38552(6) 0.03338(9) -0.19448(6) 0.01629(18) Uani d 1 . .
H H54 0.3431 0.0414 -0.2278 0.020 Uiso calc 1 . .
C C55 0.41587(7) 0.28107(9) 0.10648(7) 0.0206(2) Uani d 1 . .

loop_
_atom_site_aniso_label
_atom_site_aniso_U_11
_atom_site_aniso_U_22
_atom_site_aniso_U_33
_atom_site_aniso_U_12
_atom_site_aniso_U_13
_atom_site_aniso_U_23
Ag1 0.01684(4) 0.01539(4) 0.01166(3) -0.00341(3) 0.00210(2) -0.00063(2)
S1 0.02313(14) 0.02779(15) 0.01479(10) -0.00642(11) -0.00123(10) -0.00447(10)
P1 0.01547(12) 0.01409(12) 0.01254(10) -0.00292(9) -0.00198(9) 0.00205(9)
P2 0.01477(11) 0.01392(12) 0.01151(10) -0.00087(9) 0.00237(8) -0.00050(8)
P3 0.01244(11) 0.01482(12) 0.01006(9) -0.00165(9) 0.00071(8) -0.00044(8)
N1 0.0219(5) 0.0280(6) 0.0460(7) -0.0024(4) -0.0053(5) -0.0027(5)
C1 0.0180(5) 0.0142(5) 0.0136(4) -0.0023(4) -0.0013(3) 0.0014(3)
C2 0.0208(5) 0.0169(5) 0.0141(4) -0.0032(4) -0.0009(4) 0.0014(3)
C3 0.0208(5) 0.0180(5) 0.0163(4) -0.0035(4) 0.0003(4) -0.0018(4)
C4 0.0208(5) 0.0158(5) 0.0191(4) -0.0012(4) -0.0026(4) -0.0021(4)
C5 0.0263(6) 0.0173(5) 0.0167(4) 0.0003(4) -0.0031(4) 0.0020(4)
C6 0.0229(5) 0.0185(5) 0.0142(4) 0.0008(4) -0.0003(4) 0.0032(4)
C7 0.0177(5) 0.0152(5) 0.0141(4) -0.0006(4) -0.0007(3) 0.0023(3)
C8 0.0249(6) 0.0308(7) 0.0149(4) -0.0105(5) -0.0021(4) 0.0020(4)
C9 0.0312(7) 0.0335(7) 0.0140(4) -0.0079(5) -0.0034(4) 0.0021(4)
C10 0.0283(6) 0.0216(6) 0.0161(4) 0.0022(4) 0.0027(4) 0.0029(4)
C11 0.0223(5) 0.0263(6) 0.0203(5) -0.0025(4) 0.0051(4) -0.0001(4)
C12 0.0187(5) 0.0229(6) 0.0181(4) -0.0040(4) 0.0015(4) -0.0014(4)
C13 0.0185(5) 0.0218(5) 0.0142(4) -0.0070(4) -0.0024(3) 0.0032(4)
C14 0.0375(13) 0.0239(11) 0.0223(15) -0.0125(9) -0.0104(13) 0.0014(10)
C15 0.0478(15) 0.0327(16) 0.0280(16) -0.0222(13) -0.0124(13) 0.0030(11)
C16 0.0317(19) 0.052(2) 0.0239(11) -0.0253(18) -0.0106(14) 0.0073(18)
C17 0.0235(12) 0.0497(18) 0.0283(15) -0.0089(11) -0.0113(10) 0.0094(13)
C18 0.0217(10) 0.0295(11) 0.0236(14) -0.0053(8) -0.0072(10) 0.0073(11)
C13B 0.0185(5) 0.0218(5) 0.0142(4) -0.0070(4) -0.0024(3) 0.0032(4)
C14B 0.036(3) 0.030(3) 0.019(3) -0.002(2) -0.004(3) -0.004(2)
C15B 0.043(3) 0.037(4) 0.026(3) -0.015(3) -0.006(3) -0.004(3)
C16B 0.032(3) 0.039(4) 0.026(3) -0.006(3) -0.014(2) 0.012(3)
C17B 0.029(3) 0.034(3) 0.033(3) -0.005(2) -0.014(3) 0.005(3)
C18B 0.024(3) 0.031(3) 0.026(3) -0.004(2) -0.011(2) 0.007(3)
C19 0.0168(4) 0.0174(5) 0.0128(4) -0.0011(4) 0.0029(3) -0.0011(3)
C20 0.0227(5) 0.0171(5) 0.0145(4) -0.0016(4) 0.0037(4) 0.0003(4)
C21 0.0325(6) 0.0225(6) 0.0144(4) -0.0023(5) 0.0051(4) 0.0018(4)
C22 0.0279(6) 0.0272(6) 0.0146(4) -0.0021(5) 0.0063(4) -0.0022(4)
C23 0.0305(6) 0.0245(6) 0.0186(5) 0.0049(5) 0.0084(4) -0.0021(4)
C24 0.0280(6) 0.0211(6) 0.0168(4) 0.0051(4) 0.0066(4) 0.0010(4)
C25 0.0158(4) 0.0164(5) 0.0154(4) -0.0018(4) 0.0021(3) 0.0007(3)
C26 0.0181(5) 0.0391(8) 0.0217(5) 0.0022(5) 0.0019(4) -0.0047(5)
C27 0.0172(5) 0.0431(8) 0.0311(6) 0.0042(5) -0.0001(5) -0.0022(6)
C28 0.0203(5) 0.0246(6) 0.0265(5) -0.0030(4) -0.0050(4) 0.0035(5)
C29 0.0234(5) 0.0239(6) 0.0179(4) -0.0045(4) -0.0025(4) 0.0006(4)
C30 0.0185(5) 0.0224(5) 0.0162(4) -0.0026(4) 0.0015(4) -0.0018(4)
C31 0.0199(5) 0.0154(5) 0.0144(4) -0.0027(4) 0.0041(3) -0.0010(3)
C32 0.0530(9) 0.0230(6) 0.0176(5) -0.0137(6) -0.0072(5) 0.0045(4)
C33 0.0750(13) 0.0251(7) 0.0223(6) -0.0184(8) -0.0079(7) 0.0087(5)
C34 0.0488(9) 0.0186(6) 0.0243(5) -0.0114(6) 0.0072(6) 0.0001(5)
C35 0.0294(6) 0.0190(6) 0.0284(6) -0.0071(5) 0.0023(5) -0.0033(5)
C36 0.0239(5) 0.0182(5) 0.0230(5) -0.0035(4) -0.0014(4) 0.0003(4)
C37 0.0127(4) 0.0187(5) 0.0126(4) 0.0001(3) 0.0002(3) -0.0009(3)
C38 0.0170(5) 0.0206(5) 0.0181(4) -0.0027(4) -0.0012(4) -0.0002(4)
C39 0.0185(5) 0.0256(6) 0.0213(5) -0.0032(4) -0.0027(4) -0.0047(4)
C40 0.0184(5) 0.0320(7) 0.0166(4) 0.0026(4) -0.0037(4) -0.0043(4)
C41 0.0227(5) 0.0266(6) 0.0160(4) 0.0042(4) -0.0033(4) 0.0016(4)
C42 0.0186(5) 0.0197(5) 0.0145(4) 0.0005(4) -0.0003(4) 0.0014(4)
C43 0.0146(4) 0.0138(4) 0.0136(4) -0.0011(3) 0.0002(3) -0.0001(3)
C44 0.0196(5) 0.0185(5) 0.0170(4) -0.0025(4) 0.0014(4) -0.0033(4)
C45 0.0257(6) 0.0170(5) 0.0250(5) -0.0042(4) -0.0010(4) -0.0038(4)
C46 0.0193(5) 0.0170(5) 0.0291(6) -0.0035(4) -0.0024(4) 0.0041(4)
C47 0.0189(5) 0.0197(5) 0.0249(5) -0.0017(4) 0.0046(4) 0.0052(4)
C48 0.0184(5) 0.0175(5) 0.0181(4) -0.0013(4) 0.0046(4) 0.0004(4)
C49 0.0144(4) 0.0143(4) 0.0119(3) -0.0015(3) 0.0007(3) 0.0005(3)
C50 0.0161(4) 0.0185(5) 0.0159(4) -0.0017(4) -0.0015(3) -0.0008(4)
C51 0.0159(5) 0.0217(5) 0.0201(4) 0.0004(4) -0.0011(4) 0.0021(4)
C52 0.0198(5) 0.0161(5) 0.0207(4) 0.0022(4) 0.0047(4) 0.0032(4)
C53 0.0228(5) 0.0176(5) 0.0163(4) 0.0012(4) 0.0029(4) -0.0017(4)
C54 0.0174(5) 0.0185(5) 0.0127(4) 0.0004(4) -0.0003(3) -0.0008(3)
C55 0.0243(5) 0.0131(5) 0.0230(5) 0.0009(4) -0.0070(4) -0.0010(4)

loop_
_atom_type_symbol
_atom_type_description
_atom_type_scat_dispersion_real
_atom_type_scat_dispersion_imag
_atom_type_scat_source
C C 0.0033 0.0016 'International Tables Vol C Tables 4.2.6.8 and 6.1.1.4'
H H 0.0000 0.0000 'International Tables Vol C Tables 4.2.6.8 and 6.1.1.4'
N N 0.0061 0.0033 'International Tables Vol C Tables 4.2.6.8 and 6.1.1.4'
P P 0.1023 0.0942 'International Tables Vol C Tables 4.2.6.8 and 6.1.1.4'
S S 0.1246 0.1234 'International Tables Vol C Tables 4.2.6.8 and 6.1.1.4'
Ag Ag -0.8971 1.1015 'International Tables Vol C Tables 4.2.6.8 and 6.1.1.4'

loop_
_geom_angle_atom_site_label_1
_geom_angle_atom_site_label_2
_geom_angle_atom_site_label_3
_geom_angle
P3 Ag1 P1 116.740(10)
P3 Ag1 S1 117.910(10)
P1 Ag1 S1 102.412(10)
P3 Ag1 P2 108.367(9)
P1 Ag1 P2 115.139(10)
S1 Ag1 P2 94.327(10)
C55 S1 Ag1 106.68(4)
C13B P1 C1 102.52(6)
C13 P1 C1 102.52(6)
C13B P1 C7 105.70(5)
C13 P1 C7 105.70(5)
C1 P1 C7 103.09(5)
C13B P1 Ag1 109.11(4)
C13 P1 Ag1 109.11(4)
C1 P1 Ag1 119.78(4)
C7 P1 Ag1 115.14(4)
C19 P2 C31 100.41(5)
C19 P2 C25 103.84(5)
C31 P2 C25 102.54(5)
C19 P2 Ag1 109.78(4)
C31 P2 Ag1 111.23(4)
C25 P2 Ag1 125.94(4)
C37 P3 C43 105.88(5)
C37 P3 C49 102.96(5)
C43 P3 C49 101.06(5)
C37 P3 Ag1 108.38(3)
C43 P3 Ag1 116.69(3)
C49 P3 Ag1 120.25(3)
C6 C1 C2 118.94(11)
C6 C1 P1 123.49(9)
C2 C1 P1 117.57(8)
C3 C2 C1 120.86(10)
C3 C2 H2 119.6
C1 C2 H2 119.6
C2 C3 C4 119.93(11)
C2 C3 H3 120.0
C4 C3 H3 120.0
C5 C4 C3 119.55(11)
C5 C4 H4 120.2
C3 C4 H4 120.2
C4 C5 C6 120.81(11)
C4 C5 H5 119.6
C6 C5 H5 119.6
C5 C6 C1 119.92(11)
C5 C6 H6 120.0
C1 C6 H6 120.0
C12 C7 C8 119.12(10)
C12 C7 P1 122.89(9)
C8 C7 P1 117.98(9)
C9 C8 C7 120.35(12)
C9 C8 H8 119.8
C7 C8 H8 119.8
C10 C9 C8 120.07(12)
C10 C9 H9 120.0
C8 C9 H9 120.0
C11 C10 C9 119.77(11)
C11 C10 H10 120.1
C9 C10 H10 120.1
C10 C11 C12 120.48(12)
C10 C11 H11 119.8
C12 C11 H11 119.8
C7 C12 C11 120.19(11)
C7 C12 H12 119.9
C11 C12 H12 119.9
C18 C13 C14 119.2(3)
C18 C13 P1 118.50(19)
C14 C13 P1 122.1(2)
C13 C14 C15 119.7(4)
C13 C14 H14 120.2
C15 C14 H14 120.2
C16 C15 C14 120.6(4)
C16 C15 H15 119.7
C14 C15 H15 119.7
C15 C16 C17 120.1(4)
C15 C16 H16 120.0
C17 C16 H16 120.0
C16 C17 C18 120.0(4)
C16 C17 H17 120.0
C18 C17 H17 120.0
C13 C18 C17 120.5(3)
C13 C18 H18 119.7
C17 C18 H18 119.7
C14B C13B C18B 118.0(6)
C14B C13B P1 127.7(5)
C18B C13B P1 114.2(4)
C13B C14B C15B 119.9(9)
C13B C14B H14B 120.1
C15B C14B H14B 120.1
C16B C15B C14B 121.1(11)
C16B C15B H15B 119.4
C14B C15B H15B 119.4
C17B C16B C15B 119.7(12)
C17B C16B H16B 120.2
C15B C16B H16B 120.2
C16B C17B C18B 119.9(9)
C16B C17B H17B 120.0
C18B C17B H17B 120.0
C17B C18B C13B 121.3(8)
C17B C18B H18B 119.4
C13B C18B H18B 119.4
C20 C19 C24 119.05(10)
C20 C19 P2 118.61(9)
C24 C19 P2 122.33(9)
C19 C20 C21 120.31(11)
C19 C20 H20 119.8
C21 C20 H20 119.8
C22 C21 C20 120.37(11)
C22 C21 H21 119.8
C20 C21 H21 119.8
C21 C22 C23 119.56(11)
C21 C22 H22 120.2
C23 C22 H22 120.2
C24 C23 C22 120.28(12)
C24 C23 H23 119.9
C22 C23 H23 119.9
C23 C24 C19 120.43(11)
C23 C24 H24 119.8
C19 C24 H24 119.8
C26 C25 C30 118.51(11)
C26 C25 P2 123.54(9)
C30 C25 P2 117.94(9)
C27 C26 C25 120.45(12)
C27 C26 H26 119.8
C25 C26 H26 119.8
C28 C27 C26 120.65(13)
C28 C27 H27 119.7
C26 C27 H27 119.7
C27 C28 C29 119.33(12)
C27 C28 H28 120.3
C29 C28 H28 120.3
C28 C29 C30 120.30(12)
C28 C29 H29 119.9
C30 C29 H29 119.9
C29 C30 C25 120.76(11)
C29 C30 H30 119.6
C25 C30 H30 119.6
C32 C31 C36 119.10(11)
C32 C31 P2 124.34(10)
C36 C31 P2 116.55(9)
C31 C32 C33 120.21(13)
C31 C32 H32 119.9
C33 C32 H32 119.9
C34 C33 C32 120.32(14)
C34 C33 H33 119.8
C32 C33 H33 119.8
C35 C34 C33 119.58(13)
C35 C34 H34 120.2
C33 C34 H34 120.2
C34 C35 C36 120.39(13)
C34 C35 H35 119.8
C36 C35 H35 119.8
C35 C36 C31 120.40(12)
C35 C36 H36 119.8
C31 C36 H36 119.8
C42 C37 C38 119.01(10)
C42 C37 P3 123.43(9)
C38 C37 P3 117.51(8)
C39 C38 C37 120.56(11)
C39 C38 H38 119.7
C37 C38 H38 119.7
C40 C39 C38 120.25(12)
C40 C39 H39 119.9
C38 C39 H39 119.9
C41 C40 C39 119.55(11)
C41 C40 H40 120.2
C39 C40 H40 120.2
C40 C41 C42 120.67(12)
C40 C41 H41 119.7
C42 C41 H41 119.7
C37 C42 C41 119.92(11)
C37 C42 H42 120.0
C41 C42 H42 120.0
C44 C43 C48 119.38(10)
C44 C43 P3 118.88(8)
C48 C43 P3 121.69(8)
C43 C44 C45 120.25(11)
C43 C44 H44 119.9
C45 C44 H44 119.9
C46 C45 C44 120.13(12)
C46 C45 H45 119.9
C44 C45 H45 119.9
C47 C46 C45 119.84(11)
C47 C46 H46 120.1
C45 C46 H46 120.1
C46 C47 C48 120.39(11)
C46 C47 H47 119.8
C48 C47 H47 119.8
C47 C48 C43 120.00(11)
C47 C48 H48 120.0
C43 C48 H48 120.0
C54 C49 C50 119.03(10)
C54 C49 P3 124.13(8)
C50 C49 P3 116.84(8)
C51 C50 C49 120.58(10)
C51 C50 H50 119.7
C49 C50 H50 119.7
C50 C51 C52 120.17(11)
C50 C51 H51 119.9
C52 C51 H51 119.9
C53 C52 C51 119.53(11)
C53 C52 H52 120.2
C51 C52 H52 120.2
C52 C53 C54 120.48(11)
C52 C53 H53 119.8
C54 C53 H53 119.8
C53 C54 C49 120.18(10)
C53 C54 H54 119.9
C49 C54 H54 119.9
N1 C55 S1 177.60(13)

loop_
_geom_bond_atom_site_label_1
_geom_bond_atom_site_label_2
_geom_bond_distance
Ag1 P3 2.4923(3)
Ag1 P1 2.5399(3)
Ag1 S1 2.6128(3)
Ag1 P2 2.6863(3)
S1 C55 1.6574(14)
P1 C13B 1.8216(12)
P1 C13 1.8216(12)
P1 C1 1.8224(12)
P1 C7 1.8228(11)
P2 C19 1.8231(10)
P2 C31 1.8293(12)
P2 C25 1.8358(12)
P3 C37 1.8169(11)
P3 C43 1.8184(11)
P3 C49 1.8269(11)
N1 C55 1.1630(18)
C1 C6 1.3976(15)
C1 C2 1.3989(15)
C2 C3 1.3888(17)
C2 H2 0.9500
C3 C4 1.3913(17)
C3 H3 0.9500
C4 C5 1.3883(17)
C4 H4 0.9500
C5 C6 1.3922(18)
C5 H5 0.9500
C6 H6 0.9500
C7 C12 1.3924(16)
C7 C8 1.3974(16)
C8 C9 1.3905(17)
C8 H8 0.9500
C9 C10 1.3902(19)
C9 H9 0.9500
C10 C11 1.3811(19)
C10 H10 0.9500
C11 C12 1.3926(17)
C11 H11 0.9500
C12 H12 0.9500
C13 C18 1.384(4)
C13 C14 1.396(4)
C14 C15 1.398(5)
C14 H14 0.9500
C15 C16 1.366(6)
C15 H15 0.9500
C16 C17 1.385(5)
C16 H16 0.9500
C17 C18 1.390(4)
C17 H17 0.9500
C18 H18 0.9500
C13B C14B 1.380(10)
C13B C18B 1.402(9)
C14B C15B 1.397(12)
C14B H14B 0.9500
C15B C16B 1.369(12)
C15B H15B 0.9500
C16B C17B 1.367(12)
C16B H16B 0.9500
C17B C18B 1.383(10)
C17B H17B 0.9500
C18B H18B 0.9500
C19 C20 1.3913(16)
C19 C24 1.4001(17)
C20 C21 1.3941(16)
C20 H20 0.9500
C21 C22 1.3886(19)
C21 H21 0.9500
C22 C23 1.3900(19)
C22 H22 0.9500
C23 C24 1.3884(16)
C23 H23 0.9500
C24 H24 0.9500
C25 C26 1.3959(17)
C25 C30 1.3972(16)
C26 C27 1.3922(19)
C26 H26 0.9500
C27 C28 1.386(2)
C27 H27 0.9500
C28 C29 1.3871(19)
C28 H28 0.9500
C29 C30 1.3920(17)
C29 H29 0.9500
C30 H30 0.9500
C31 C32 1.3846(18)
C31 C36 1.3950(17)
C32 C33 1.395(2)
C32 H32 0.9500
C33 C34 1.385(2)
C33 H33 0.9500
C34 C35 1.380(2)
C34 H34 0.9500
C35 C36 1.3870(18)
C35 H35 0.9500
C36 H36 0.9500
C37 C42 1.3956(16)
C37 C38 1.4000(16)
C38 C39 1.3884(17)
C38 H38 0.9500
C39 C40 1.3875(19)
C39 H39 0.9500
C40 C41 1.3865(19)
C40 H40 0.9500
C41 C42 1.3960(16)
C41 H41 0.9500
C42 H42 0.9500
C43 C44 1.3924(15)
C43 C48 1.3989(15)
C44 C45 1.3927(17)
C44 H44 0.9500
C45 C46 1.3875(19)
C45 H45 0.9500
C46 C47 1.3868(19)
C46 H46 0.9500
C47 C48 1.3896(17)
C47 H47 0.9500
C48 H48 0.9500
C49 C54 1.3948(15)
C49 C50 1.3959(15)
C50 C51 1.3880(17)
C50 H50 0.9500
C51 C52 1.3920(18)
C51 H51 0.9500
C52 C53 1.3861(17)
C52 H52 0.9500
C53 C54 1.3936(16)
C53 H53 0.9500
C54 H54 0.9500

loop_
_geom_hbond_atom_site_label_D
_geom_hbond_atom_site_label_H
_geom_hbond_atom_site_label_A
_geom_hbond_site_symmetry_A
_geom_hbond_distance_DH
_geom_hbond_distance_HA
_geom_hbond_distance_DA
_geom_hbond_angle_DHA
C3 H3 N1 3_655 0.95 2.63 3.2987(19) 128
C40 H40 N1 4_565 0.95 2.68 3.5540(18) 153
C46 H46 N1 3_665 0.95 2.52 3.3460(18) 145

loop_
_geom_torsion_atom_site_label_1
_geom_torsion_atom_site_label_2
_geom_torsion_atom_site_label_3
_geom_torsion_atom_site_label_4
_geom_torsion
C13B P1 C1 C6 -103.90(10)
C13 P1 C1 C6 -103.90(10)
C7 P1 C1 C6 5.75(11)
Ag1 P1 C1 C6 135.21(9)
C13B P1 C1 C2 75.74(10)
C13 P1 C1 C2 75.74(10)
C7 P1 C1 C2 -174.62(9)
Ag1 P1 C1 C2 -45.15(10)
C6 C1 C2 C3 0.00(17)
P1 C1 C2 C3 -179.65(9)
C1 C2 C3 C4 -0.25(18)
C2 C3 C4 C5 0.27(18)
C3 C4 C5 C6 -0.05(19)
C4 C5 C6 C1 -0.21(19)
C2 C1 C6 C5 0.23(18)
P1 C1 C6 C5 179.86(9)
C13B P1 C7 C12 6.14(12)
C13 P1 C7 C12 6.14(12)
C1 P1 C7 C12 -101.11(11)
Ag1 P1 C7 C12 126.64(10)
C13B P1 C7 C8 -172.97(10)
C13 P1 C7 C8 -172.97(10)
C1 P1 C7 C8 79.78(11)
Ag1 P1 C7 C8 -52.48(11)
C12 C7 C8 C9 -0.6(2)
P1 C7 C8 C9 178.56(11)
C7 C8 C9 C10 -0.6(2)
C8 C9 C10 C11 1.1(2)
C9 C10 C11 C12 -0.3(2)
C8 C7 C12 C11 1.33(19)
P1 C7 C12 C11 -177.77(10)
C10 C11 C12 C7 -0.9(2)
C1 P1 C13 C18 -152.3(3)
C7 P1 C13 C18 100.1(3)
Ag1 P1 C13 C18 -24.3(3)
C1 P1 C13 C14 22.8(3)
C7 P1 C13 C14 -84.8(3)
Ag1 P1 C13 C14 150.8(3)
C18 C13 C14 C15 -0.7(5)
P1 C13 C14 C15 -175.8(3)
C13 C14 C15 C16 -0.5(7)
C14 C15 C16 C17 1.6(9)
C15 C16 C17 C18 -1.4(9)
C14 C13 C18 C17 0.9(4)
P1 C13 C18 C17 176.2(2)
C16 C17 C18 C13 0.1(5)
C1 P1 C13B C14B 7.8(7)
C7 P1 C13B C14B -99.8(7)
Ag1 P1 C13B C14B 135.8(7)
C1 P1 C13B C18B -169.6(6)
C7 P1 C13B C18B 82.8(6)
Ag1 P1 C13B C18B -41.6(6)
C18B C13B C14B C15B 0.3(11)
P1 C13B C14B C15B -177.0(7)
C13B C14B C15B C16B 1.2(18)
C14B C15B C16B C17B -2(3)
C15B C16B C17B C18B 2(2)
C16B C17B C18B C13B -0.8(16)
C14B C13B C18B C17B -0.5(10)
P1 C13B C18B C17B 177.1(6)
C31 P2 C19 C20 -143.05(10)
C25 P2 C19 C20 111.13(10)
Ag1 P2 C19 C20 -25.83(10)
C31 P2 C19 C24 35.76(11)
C25 P2 C19 C24 -70.05(11)
Ag1 P2 C19 C24 152.98(9)
C24 C19 C20 C21 0.92(18)
P2 C19 C20 C21 179.77(10)
C19 C20 C21 C22 0.0(2)
C20 C21 C22 C23 -0.5(2)
C21 C22 C23 C24 0.1(2)
C22 C23 C24 C19 0.8(2)
C20 C19 C24 C23 -1.31(19)
P2 C19 C24 C23 179.88(11)
C19 P2 C25 C26 12.39(13)
C31 P2 C25 C26 -91.82(12)
Ag1 P2 C25 C26 139.91(10)
C19 P2 C25 C30 -168.95(9)
C31 P2 C25 C30 86.84(10)
Ag1 P2 C25 C30 -41.43(11)
C30 C25 C26 C27 -0.9(2)
P2 C25 C26 C27 177.74(12)
C25 C26 C27 C28 0.1(2)
C26 C27 C28 C29 0.5(2)
C27 C28 C29 C30 -0.3(2)
C28 C29 C30 C25 -0.5(2)
C26 C25 C30 C29 1.09(19)
P2 C25 C30 C29 -177.64(10)
C19 P2 C31 C32 -125.88(13)
C25 P2 C31 C32 -19.02(13)
Ag1 P2 C31 C32 117.98(12)
C19 P2 C31 C36 55.53(10)
C25 P2 C31 C36 162.39(9)
Ag1 P2 C31 C36 -60.61(10)
C36 C31 C32 C33 -0.1(2)
P2 C31 C32 C33 -178.61(14)
C31 C32 C33 C34 0.0(3)
C32 C33 C34 C35 -0.3(3)
C33 C34 C35 C36 0.7(2)
C34 C35 C36 C31 -0.7(2)
C32 C31 C36 C35 0.4(2)
P2 C31 C36 C35 179.11(10)
C43 P3 C37 C42 -7.22(11)
C49 P3 C37 C42 -112.89(10)
Ag1 P3 C37 C42 118.70(9)
C43 P3 C37 C38 175.41(9)
C49 P3 C37 C38 69.74(9)
Ag1 P3 C37 C38 -58.67(9)
C42 C37 C38 C39 2.04(17)
P3 C37 C38 C39 179.54(9)
C37 C38 C39 C40 -1.93(19)
C38 C39 C40 C41 0.29(19)
C39 C40 C41 C42 1.22(19)
C38 C37 C42 C41 -0.54(17)
P3 C37 C42 C41 -177.87(9)
C40 C41 C42 C37 -1.09(18)
C37 P3 C43 C44 113.98(9)
C49 P3 C43 C44 -138.98(9)
Ag1 P3 C43 C44 -6.68(11)
C37 P3 C43 C48 -68.66(10)
C49 P3 C43 C48 38.39(10)
Ag1 P3 C43 C48 170.68(8)
C48 C43 C44 C45 0.08(18)
P3 C43 C44 C45 177.50(10)
C43 C44 C45 C46 -0.72(19)
C44 C45 C46 C47 0.9(2)
C45 C46 C47 C48 -0.5(2)
C46 C47 C48 C43 -0.10(19)
C44 C43 C48 C47 0.33(18)
P3 C43 C48 C47 -177.02(9)
C37 P3 C49 C54 -3.88(11)
C43 P3 C49 C54 -113.22(10)
Ag1 P3 C49 C54 116.70(9)
C37 P3 C49 C50 175.99(8)
C43 P3 C49 C50 66.66(9)
Ag1 P3 C49 C50 -63.42(9)
C54 C49 C50 C51 1.30(17)
P3 C49 C50 C51 -178.58(9)
C49 C50 C51 C52 -1.58(18)
C50 C51 C52 C53 0.37(18)
C51 C52 C53 C54 1.09(18)
C52 C53 C54 C49 -1.36(17)
C50 C49 C54 C53 0.16(16)
P3 C49 C54 C53 -179.96(9)

_cod_database_fobs_code 1546791
